data_1563680
loop_
_publ_author_name
'Jin, Geng Bang'
'Raw, Adam D.'
'Skanthakumar, S.'
'Haire, Richard G.'
'Soderholm, L.'
'Ibers, James A.'

_publ_section_title
;
 Single-crystal structures of uranium and neptunium oxychalcogenides AnOQ
 (An=U, Np; Q=S, Se)
;
_journal_issue 3
_journal_name_full 'Journal of Solid State Chemistry'
_journal_page_first 547
_journal_page_last 550
_journal_paper_doi 10.1016/j.jssc.2009.12.013
_journal_volume 183
_journal_year 2010
_chemical_formula_moiety 'Np O Se'
_chemical_formula_sum 'Np O Se'
_chemical_formula_weight 331.96
_chemical_name_common 'Neptunium oxyselenide'
_space_group_IT_number 129
_space_group_name_Hall '-P 4a 2a'
_space_group_name_H-M_alt 'P 4/n m m :2'
_symmetry_cell_setting tetragonal
_symmetry_space_group_name_H-M 'P 4/n m m :2'
_atom_sites_solution_hydrogens geom
_atom_sites_solution_primary direct
_atom_sites_solution_secondary difmap
_audit_creation_method SHELXL-97
_cell_angle_alpha 90.00
_cell_angle_beta 90.00
_cell_angle_gamma 90.00
_cell_formula_units_Z 2
_cell_length_a 3.8725(3)
_cell_length_b 3.8725(3)
_cell_length_c 6.9239(6)
_cell_measurement_reflns_used 1612
_cell_measurement_temperature 100(2)
_cell_measurement_theta_max 33.84
_cell_measurement_theta_min 2.94
_cell_volume 103.833(15)
_computing_cell_refinement 'APEX2 v2.0-2 (Bruker, 2005)'
_computing_data_collection 'APEX2 v2.1-4 (Bruker, 2007)'
_computing_data_reduction 'SAINT version 7.23a (Bruker, 2005)'
_computing_molecular_graphics 'CrystalMaker for Windows ver. 2.0.6 (2008)'
_computing_publication_material 'SHELXTL-97 (Sheldrick, 1997)'
_computing_structure_refinement 'SHELXL-97 (Sheldrick, 2008)'
_computing_structure_solution 'SHELXS-97 (Sheldrick, 2008)'
_diffrn_ambient_temperature 100(2)
_diffrn_measured_fraction_theta_full 0.987
_diffrn_measured_fraction_theta_max 0.987
_diffrn_measurement_device_type 'Bruker APEX-II CCD'
_diffrn_measurement_method '0.3 wide w/ exposures'
_diffrn_radiation_monochromator graphite
_diffrn_radiation_source 'fine-focus sealed tube'
_diffrn_radiation_type MoK\a
_diffrn_radiation_wavelength 0.71073
_diffrn_reflns_av_R_equivalents 0.0226
_diffrn_reflns_av_sigmaI/netI 0.0110
_diffrn_reflns_limit_h_max 6
_diffrn_reflns_limit_h_min -5
_diffrn_reflns_limit_k_max 5
_diffrn_reflns_limit_k_min -6
_diffrn_reflns_limit_l_max 10
_diffrn_reflns_limit_l_min -10
_diffrn_reflns_number 1789
_diffrn_reflns_theta_full 33.83
_diffrn_reflns_theta_max 33.83
_diffrn_reflns_theta_min 2.94
_exptl_absorpt_coefficient_mu 67.113
_exptl_absorpt_correction_T_max 0.3158
_exptl_absorpt_correction_T_min 0.0856
_exptl_absorpt_correction_type numerical
_exptl_absorpt_process_details 'faces indexed'
_exptl_crystal_colour black
_exptl_crystal_density_diffrn 10.618
_exptl_crystal_density_method 'not measured'
_exptl_crystal_description 'square plate'
_exptl_crystal_F_000 270
_exptl_crystal_size_max 0.049
_exptl_crystal_size_mid 0.048
_exptl_crystal_size_min 0.017
_refine_diff_density_max 1.064
_refine_diff_density_min -4.409
_refine_diff_density_rms 0.497
_refine_ls_extinction_coef 0.107(6)
_refine_ls_extinction_expression Fc^*^=kFc[1+0.001xFc^2^\l^3^/sin(2\q)]^-1/4^
_refine_ls_extinction_method SHELXL
_refine_ls_goodness_of_fit_ref 1.919
_refine_ls_hydrogen_treatment mixed
_refine_ls_matrix_type full
_refine_ls_number_parameters 10
_refine_ls_number_reflns 151
_refine_ls_number_restraints 0
_refine_ls_restrained_S_all 1.919
_refine_ls_R_factor_all 0.0156
_refine_ls_R_factor_gt 0.0156
_refine_ls_shift/su_max 0.001
_refine_ls_shift/su_mean 0.000
_refine_ls_structure_factor_coef Fsqd
_refine_ls_weighting_details
; calc 
 [1.00000+0.00000exp(0.00(sin\q/\l)^2^)]/ 
   [\s^2^(Fo^2^)+0.0000+0.0000*P+(0.0182P)^2^+0.0000sin\q/\l] 
 where P = 1.00000Fo^2^ + 0.00000Fc^2^ 
;
_refine_ls_weighting_scheme calc
_refine_ls_wR_factor_gt 0.0432
_refine_ls_wR_factor_ref 0.0432
_reflns_number_gt 151
_reflns_number_total 151
_reflns_threshold_expression >2sigma(I)
_cod_data_source_file JSSC-2010-183-547.cif
_cod_data_source_block 2
_cod_depositor_comments
;
The following automatic conversions were performed:

data item '_exptl_crystal_density_meas' value 'not measured' was
changed to '?' -- the value is perceived as not measured.

Automatic conversion script
Id: cif_fix_values 8369 2020-08-20 11:38:08Z andrius 
;
_cod_original_sg_symbol_H-M P4/nmm
_cod_database_code 1563680

loop_
_symmetry_equiv_pos_as_xyz
'x, y, z'
'-x+1/2, -y+1/2, z'
'-y+1/2, x, z'
'y, -x+1/2, z'
'-x, y+1/2, -z'
'x+1/2, -y, -z'
'y+1/2, x+1/2, -z'
'-y, -x, -z'
'-x, -y, -z'
'x-1/2, y-1/2, -z'
'y-1/2, -x, -z'
'-y, x-1/2, -z'
'x, -y-1/2, z'
'-x-1/2, y, z'
'-y-1/2, -x-1/2, z'
'y, x, z'

loop_
_atom_site_label
_atom_site_type_symbol
_atom_site_fract_x
_atom_site_fract_y
_atom_site_fract_z
_atom_site_U_iso_or_equiv
_atom_site_adp_type
_atom_site_occupancy
_atom_site_symmetry_multiplicity
_atom_site_calc_flag
_atom_site_refinement_flags
_atom_site_disorder_assembly
_atom_site_disorder_group
Np Np 0.2500 0.2500 0.18833(5) 0.0020(2) Uani 1 8 d S . .
Se Se 0.2500 0.2500 0.63272(14) 0.0038(2) Uani 1 8 d S . .
O O 0.7500 0.2500 0.0000 0.0065(11) Uani 1 8 d S . .

loop_
_atom_site_aniso_label
_atom_site_aniso_U_11
_atom_site_aniso_U_22
_atom_site_aniso_U_33
_atom_site_aniso_U_23
_atom_site_aniso_U_13
_atom_site_aniso_U_12
Np 0.0017(2) 0.0017(2) 0.0028(3) 0.000 0.000 0.000
Se 0.0037(3) 0.0037(3) 0.0038(5) 0.000 0.000 0.000
O 0.0082(15) 0.0082(15) 0.003(2) 0.000 0.000 0.000

loop_
_atom_type_symbol
_atom_type_description
_atom_type_scat_dispersion_real
_atom_type_scat_dispersion_imag
_atom_type_scat_source
O O 0.0106 0.0060 'International Tables Vol C Tables 4.2.6.8 and 6.1.1.4'
Se Se -0.0929 2.2259 'International Tables Vol C Tables 4.2.6.8 and 6.1.1.4'
Np Np -11.4937 4.1493 'International Tables Vol C Tables 4.2.6.8 and 6.1.1.4'

loop_
_geom_angle_atom_site_label_1
_geom_angle_atom_site_label_2
_geom_angle_atom_site_label_3
_geom_angle
_geom_angle_site_symmetry_1
_geom_angle_site_symmetry_3
O Np O 71.818(7) 9_655 1_455
O Np O 112.082(14) 9_655 9_665
O Np O 71.818(7) 1_455 9_665
O Np O 71.818(7) 9_655 .
O Np O 112.082(14) 1_455 .
O Np O 71.818(7) 9_665 .
O Np Se 139.873(8) 9_655 9_666
O Np Se 139.873(8) 1_455 9_666
O Np Se 72.297(14) 9_665 9_666
O Np Se 72.297(14) . 9_666
O Np Se 72.297(14) 9_655 9_556
O Np Se 72.297(14) 1_455 9_556
O Np Se 139.873(8) 9_665 9_556
O Np Se 139.873(8) . 9_556
Se Np Se 131.31(4) 9_666 9_556
O Np Se 139.873(8) 9_655 9_566
O Np Se 72.297(13) 1_455 9_566
O Np Se 72.297(13) 9_665 9_566
O Np Se 139.873(8) . 9_566
Se Np Se 80.216(14) 9_666 9_566
Se Np Se 80.216(14) 9_556 9_566
O Np Se 72.297(13) 9_655 9_656
O Np Se 139.873(8) 1_455 9_656
O Np Se 139.873(8) 9_665 9_656
O Np Se 72.297(14) . 9_656
Se Np Se 80.216(14) 9_666 9_656
Se Np Se 80.216(14) 9_556 9_656
Se Np Se 131.31(4) 9_566 9_656
O Np Se 123.959(7) 9_655 .
O Np Se 123.959(7) 1_455 .
O Np Se 123.959(7) 9_665 .
O Np Se 123.959(7) . .
Se Np Se 65.655(18) 9_666 .
Se Np Se 65.655(18) 9_556 .
Se Np Se 65.655(18) 9_566 .
Se Np Se 65.655(18) 9_656 .
O Np Np 35.909(3) 9_655 9
O Np Np 35.909(3) 1_455 9
O Np Np 92.261(12) 9_665 9
O Np Np 92.261(12) . 9
Se Np Np 160.74(2) 9_666 9
Se Np Np 67.949(17) 9_556 9
Se Np Np 106.517(11) 9_566 9
Se Np Np 106.517(11) 9_656 9
Se Np Np 133.604(8) . 9
O Np Np 92.261(12) 9_655 9_565
O Np Np 35.909(3) 1_455 9_565
O Np Np 35.909(3) 9_665 9_565
O Np Np 92.261(12) . 9_565
Se Np Np 106.517(11) 9_666 9_565
Se Np Np 106.517(11) 9_556 9_565
Se Np Np 67.949(17) 9_566 9_565
Se Np Np 160.74(2) 9_656 9_565
Se Np Np 133.604(8) . 9_565
Np Np Np 61.598(9) 9 9_565
O Np Np 35.909(3) 9_655 9_655
O Np Np 92.261(12) 1_455 9_655
O Np Np 92.261(12) 9_665 9_655
O Np Np 35.909(3) . 9_655
Se Np Np 106.517(11) 9_666 9_655
Se Np Np 106.517(11) 9_556 9_655
Se Np Np 160.74(2) 9_566 9_655
Se Np Np 67.949(17) 9_656 9_655
Se Np Np 133.604(8) . 9_655
Np Np Np 61.598(9) 9 9_655
Np Np Np 92.792(15) 9_565 9_655
Np Se Np 131.31(4) 9_666 9_556
Np Se Np 80.216(14) 9_666 9_566
Np Se Np 80.216(14) 9_556 9_566
Np Se Np 80.216(14) 9_666 9_656
Np Se Np 80.216(14) 9_556 9_656
Np Se Np 131.31(4) 9_566 9_656
Np Se Np 114.345(18) 9_666 .
Np Se Np 114.345(18) 9_556 .
Np Se Np 114.345(18) 9_566 .
Np Se Np 114.345(18) 9_656 .
Np O Np 108.182(7) 9_655 1_655
Np O Np 112.082(14) 9_655 9_665
Np O Np 108.182(7) 1_655 9_665
Np O Np 108.182(7) 9_655 .
Np O Np 112.082(14) 1_655 .
Np O Np 108.182(7) 9_665 .

loop_
_geom_bond_atom_site_label_1
_geom_bond_atom_site_label_2
_geom_bond_distance
_geom_bond_site_symmetry_2
Np O 2.3344(2) 9_655
Np O 2.3344(2) 1_455
Np O 2.3344(2) 9_665
Np O 2.3344(2) .
Np Se 3.0055(5) 9_666
Np Se 3.0055(5) 9_556
Np Se 3.0055(5) 9_566
Np Se 3.0055(5) 9_656
Np Se 3.0769(10) .
Np Np 3.7815(5) 9
Np Np 3.7815(5) 9_565
Np Np 3.7815(5) 9_655
Se Np 3.0055(5) 9_666
Se Np 3.0055(5) 9_556
Se Np 3.0055(5) 9_566
Se Np 3.0055(5) 9_656
O Np 2.3344(2) 9_655
O Np 2.3344(2) 1_655
O Np 2.3344(2) 9_665
